data_2210425
loop_
_publ_author_name
'Zhi-Gang She'
'Hua-Rong Huang'
'Yong-Cheng Lin'
'L. L. P. Vrijmoed'
'E. B. Gareth Jones'

_publ_section_title
;
 1,4-Dihydroxy-2-methoxy-7-methylanthracene-9,10-dione
;
_journal_coeditor_code XU2059
_journal_issue 9
_journal_name_full 'Acta Crystallographica Section E'
_journal_page_first o3737
_journal_page_last o3738
_journal_paper_doi 10.1107/S1600536806028583
_journal_volume 62
_journal_year 2006
_chemical_formula_iupac 'C16 H12 O5'
_chemical_formula_moiety 'C16 H12 O5'
_chemical_formula_sum 'C16 H12 O5'
_chemical_formula_weight 284.26
_chemical_name_common 1,4-dihydroxy-2-methoxy-7-methylanthracene-9,10-dione
_chemical_name_systematic
;
1,4-dihydroxy-2-methoxy-7-methylanthracene-9,10-dione
;
_space_group_IT_number 14
_symmetry_cell_setting monoclinic
_symmetry_space_group_name_Hall '-P 2ybc'
_symmetry_space_group_name_H-M 'P 1 21/c 1'
_atom_sites_solution_hydrogens geom
_atom_sites_solution_primary direct
_atom_sites_solution_secondary difmap
_audit_creation_method SHELXL-97
_cell_angle_alpha 90.00
_cell_angle_beta 97.081(6)
_cell_angle_gamma 90.00
_cell_formula_units_Z 4
_cell_length_a 8.637(3)
_cell_length_b 7.899(3)
_cell_length_c 18.622(6)
_cell_measurement_reflns_used 894
_cell_measurement_temperature 293(2)
_cell_measurement_theta_max 26.0
_cell_measurement_theta_min 2.2
_cell_volume 1260.8(8)
_computing_cell_refinement 'SAINT-Plus (Bruker, 1999)'
_computing_data_collection 'SMART (Bruker, 1998)'
_computing_data_reduction SAINT-Plus
_computing_molecular_graphics SHELXTL
_computing_publication_material SHELXTL
_computing_structure_refinement SHELXTL
_computing_structure_solution 'SHELXTL (Bruker, 1998)'
_diffrn_ambient_temperature 293(2)
_diffrn_measured_fraction_theta_full 1.00
_diffrn_measured_fraction_theta_max 1.00
_diffrn_measurement_device_type 'Bruker AXS SMART 1000 CCD'
_diffrn_measurement_method \w
_diffrn_radiation_monochromator graphite
_diffrn_radiation_source 'fine-focus sealed tube'
_diffrn_radiation_type MoK\a
_diffrn_radiation_wavelength 0.71073
_diffrn_reflns_av_R_equivalents 0.024
_diffrn_reflns_av_sigmaI/netI 0.025
_diffrn_reflns_limit_h_max 10
_diffrn_reflns_limit_h_min -10
_diffrn_reflns_limit_k_max 9
_diffrn_reflns_limit_k_min -10
_diffrn_reflns_limit_l_max 23
_diffrn_reflns_limit_l_min -23
_diffrn_reflns_number 10150
_diffrn_reflns_theta_full 27.0
_diffrn_reflns_theta_max 27.0
_diffrn_reflns_theta_min 2.2
_diffrn_standards_interval_count 0
_diffrn_standards_interval_time 0
_diffrn_standards_number 0
_exptl_absorpt_coefficient_mu 0.112
_exptl_absorpt_correction_T_max 0.980
_exptl_absorpt_correction_T_min 0.932
_exptl_absorpt_correction_type multi-scan
_exptl_absorpt_process_details '(SADABS; Sheldrick, 1996)'
_exptl_crystal_colour red
_exptl_crystal_density_diffrn 1.498
_exptl_crystal_density_method 'not measured'
_exptl_crystal_description plate
_exptl_crystal_F_000 592
_exptl_crystal_size_max 0.48
_exptl_crystal_size_mid 0.42
_exptl_crystal_size_min 0.16
_refine_diff_density_max 0.30
_refine_diff_density_min -0.15
_refine_ls_extinction_method none
_refine_ls_goodness_of_fit_ref 1.031
_refine_ls_hydrogen_treatment constr
_refine_ls_matrix_type full
_refine_ls_number_parameters 194
_refine_ls_number_reflns 2728
_refine_ls_number_restraints 0
_refine_ls_restrained_S_all 1.031
_refine_ls_R_factor_all 0.091
_refine_ls_R_factor_gt 0.048
_refine_ls_shift/su_max 0.001
_refine_ls_shift/su_mean 0.001
_refine_ls_structure_factor_coef Fsqd
_refine_ls_weighting_details 'calc w=1/[\s^2^(Fo^2^)+(0.0745P)^2^+0.221P] where P=(Fo^2^+2Fc^2^)/3'
_refine_ls_weighting_scheme calc
_refine_ls_wR_factor_gt 0.127
_refine_ls_wR_factor_ref 0.154
_reflns_number_gt 1551
_reflns_number_total 2728
_reflns_threshold_expression I>2\s(I)
_cod_data_source_file xu2059.cif
_cod_data_source_block I
_cod_depositor_comments
;
The following automatic conversions were performed:
'_symmetry_cell_setting' value 'Monoclinic' changed to 'monoclinic'
according to '/home/saulius/struct/CIF-dictionaries/cif_core.dic'
dictionary named 'cif_core.dic' version 2.4.1 from 2010-06-29.

Automatic conversion script
Id: cif_fix_enum 1527 2010-12-29 10:47:43Z saulius 

The following automatic conversions were performed:

'_symmetry_cell_setting' value 'Monoclinic' changed to 'monoclinic'
according to /home/saulius/struct/CIF-dictionaries/cif_core.dic
dictionary named 'cif_core.dic' version 2.4.1 from 2010-06-29.

Automatic conversion script
Id: cif_fix_values 1715 2011-07-08 13:25:40Z adriana 
;
_cod_original_sg_symbol_H-M 'P 21/c'
_cod_database_code 2210425
_cod_database_fobs_code 2210425

loop_
_symmetry_equiv_pos_as_xyz
'x, y, z'
'-x, y+1/2, -z+1/2'
'-x, -y, -z'
'x, -y-1/2, z-1/2'

loop_
_atom_site_type_symbol
_atom_site_label
_atom_site_fract_x
_atom_site_fract_y
_atom_site_fract_z
_atom_site_U_iso_or_equiv
_atom_site_adp_type
_atom_site_calc_flag
_atom_site_refinement_flags
_atom_site_occupancy
C C6 0.7604(2) 0.0296(2) 0.00991(10) 0.0412(5) Uani d . 1
O O2 0.90464(17) 0.27227(17) -0.01350(7) 0.0555(4) Uani d . 1
O O1 0.88013(18) 0.02080(19) -0.09935(7) 0.0577(4) Uani d . 1
H H1 0.9112 0.1137 -0.0841 0.087 Uiso calc R 1
O O3 0.54605(17) -0.0435(2) 0.16343(8) 0.0637(5) Uani d . 1
C C9 0.7925(2) 0.2773(2) 0.09561(10) 0.0430(5) Uani d . 1
C C5 0.6659(2) -0.0532(2) 0.05697(10) 0.0431(5) Uani d . 1
O O4 0.51584(18) -0.29665(19) 0.07909(9) 0.0640(5) Uani d . 1
H H4 0.4993 -0.2372 0.1134 0.096 Uiso calc R 1
C C10 0.8243(2) 0.1978(2) 0.02764(10) 0.0439(5) Uani d . 1
C C8 0.6970(2) 0.1963(3) 0.14109(10) 0.0460(5) Uani d . 1
O O5 0.77265(17) -0.27790(18) -0.13188(7) 0.0589(4) Uani d . 1
C C1 0.7922(2) -0.0493(2) -0.05280(10) 0.0441(5) Uani d . 1
C C7 0.6305(2) 0.0280(3) 0.12261(11) 0.0469(5) Uani d . 1
C C2 0.7333(2) -0.2145(3) -0.07000(11) 0.0474(5) Uani d . 1
C C3 0.6422(2) -0.2941(3) -0.02479(11) 0.0507(5) Uani d . 1
H H3 0.6032 -0.4018 -0.0361 0.061 Uiso calc R 1
C C4 0.6081(2) -0.2132(3) 0.03826(11) 0.0479(5) Uani d . 1
C C11 0.6670(2) 0.2762(3) 0.20441(11) 0.0543(6) Uani d . 1
H H11 0.6026 0.2248 0.2345 0.065 Uiso calc R 1
C C14 0.8560(2) 0.4350(3) 0.11516(11) 0.0497(5) Uani d . 1
H H14 0.9175 0.4892 0.0845 0.060 Uiso calc R 1
C C12 0.7330(2) 0.4320(3) 0.22269(11) 0.0575(6) Uani d . 1
H H12 0.7119 0.4840 0.2652 0.069 Uiso calc R 1
C C13 0.8299(2) 0.5133(3) 0.17928(12) 0.0532(5) Uani d . 1
C C16 0.7240(3) -0.4467(3) -0.15152(14) 0.0642(6) Uani d . 1
H H16A 0.7641 -0.5235 -0.1138 0.096 Uiso calc R 1
H H16B 0.7632 -0.4777 -0.1958 0.096 Uiso calc R 1
H H16C 0.6121 -0.4521 -0.1582 0.096 Uiso calc R 1
C C15 0.9033(3) 0.6812(3) 0.20143(14) 0.0710(7) Uani d . 1
H H15A 0.9749 0.7125 0.1682 0.107 Uiso calc R 1
H H15B 0.9584 0.6722 0.2493 0.107 Uiso calc R 1
H H15C 0.8235 0.7659 0.2009 0.107 Uiso calc R 1

loop_
_atom_site_aniso_label
_atom_site_aniso_U_11
_atom_site_aniso_U_22
_atom_site_aniso_U_33
_atom_site_aniso_U_12
_atom_site_aniso_U_13
_atom_site_aniso_U_23
C6 0.0381(10) 0.0466(11) 0.0384(10) -0.0005(8) 0.0025(8) 0.0082(8)
O2 0.0630(9) 0.0548(9) 0.0516(8) -0.0134(7) 0.0185(7) 0.0026(7)
O1 0.0698(10) 0.0592(10) 0.0469(8) -0.0173(8) 0.0185(7) 0.0010(7)
O3 0.0644(9) 0.0729(10) 0.0587(9) -0.0066(8) 0.0266(8) 0.0123(8)
C9 0.0364(10) 0.0509(12) 0.0410(10) 0.0034(9) 0.0024(8) 0.0051(9)
C5 0.0380(10) 0.0484(12) 0.0425(11) -0.0012(8) 0.0034(8) 0.0115(9)
O4 0.0662(10) 0.0589(10) 0.0708(11) -0.0128(8) 0.0234(8) 0.0121(8)
C10 0.0375(10) 0.0514(12) 0.0422(11) -0.0004(9) 0.0032(8) 0.0091(9)
C8 0.0405(11) 0.0563(13) 0.0412(11) 0.0062(9) 0.0045(8) 0.0099(9)
O5 0.0731(10) 0.0529(9) 0.0524(9) -0.0125(7) 0.0137(7) -0.0033(7)
C1 0.0434(11) 0.0495(12) 0.0392(10) -0.0049(9) 0.0037(8) 0.0092(9)
C7 0.0392(10) 0.0581(13) 0.0440(11) 0.0034(9) 0.0079(8) 0.0138(10)
C2 0.0457(11) 0.0516(12) 0.0437(11) 0.0023(9) 0.0012(9) 0.0064(9)
C3 0.0471(12) 0.0470(12) 0.0570(13) -0.0064(9) 0.0027(10) 0.0082(10)
C4 0.0384(11) 0.0535(12) 0.0517(12) -0.0041(9) 0.0054(9) 0.0165(10)
C11 0.0521(13) 0.0661(14) 0.0461(12) 0.0074(11) 0.0118(9) 0.0087(11)
C14 0.0435(11) 0.0521(12) 0.0535(13) 0.0015(9) 0.0059(9) 0.0041(10)
C12 0.0580(13) 0.0705(15) 0.0445(12) 0.0140(11) 0.0081(10) -0.0011(11)
C13 0.0494(12) 0.0568(13) 0.0516(12) 0.0093(10) -0.0011(10) -0.0013(10)
C16 0.0746(15) 0.0522(14) 0.0655(14) -0.0051(11) 0.0080(12) -0.0062(11)
C15 0.0751(17) 0.0665(16) 0.0718(16) -0.0003(12) 0.0109(13) -0.0150(13)

loop_
_atom_type_symbol
_atom_type_description
_atom_type_scat_dispersion_real
_atom_type_scat_dispersion_imag
_atom_type_scat_source
C C 0.0033 0.0016 'International Tables Vol C Tables 4.2.6.8 and 6.1.1.4'
H H 0.0000 0.0000 'International Tables Vol C Tables 4.2.6.8 and 6.1.1.4'
O O 0.0106 0.0060 'International Tables Vol C Tables 4.2.6.8 and 6.1.1.4'

loop_
_geom_angle_atom_site_label_1
_geom_angle_atom_site_label_2
_geom_angle_atom_site_label_3
_geom_angle
_geom_angle_publ_flag
C1 C6 C5 120.04(18) ?
C1 C6 C10 119.50(17) ?
C5 C6 C10 120.46(18) ?
C1 O1 H1 109.5 y
C14 C9 C8 119.42(18) ?
C14 C9 C10 119.91(18) ?
C8 C9 C10 120.67(18) ?
C4 C5 C6 118.61(19) ?
C4 C5 C7 120.62(17) ?
C6 C5 C7 120.77(18) ?
C4 O4 H4 109.5 ?
O2 C10 C6 121.02(18) ?
O2 C10 C9 120.43(18) ?
C6 C10 C9 118.55(16) ?
C11 C8 C9 119.2(2) ?
C11 C8 C7 120.05(18) ?
C9 C8 C7 120.70(18) ?
C2 O5 C16 118.08(17) ?
O1 C1 C6 123.25(18) ?
O1 C1 C2 116.66(18) ?
C6 C1 C2 120.08(17) ?
O3 C7 C5 120.85(19) ?
O3 C7 C8 120.35(18) ?
C5 C7 C8 118.79(17) ?
O5 C2 C3 125.63(19) ?
O5 C2 C1 114.52(17) ?
C3 C2 C1 119.85(19) ?
C2 C3 C4 120.11(19) ?
C2 C3 H3 119.9 ?
C4 C3 H3 119.9 ?
O4 C4 C5 121.76(19) ?
O4 C4 C3 116.94(18) ?
C5 C4 C3 121.30(17) ?
C12 C11 C8 120.0(2) ?
C12 C11 H11 120.0 ?
C8 C11 H11 120.0 ?
C13 C14 C9 121.58(19) ?
C13 C14 H14 119.2 ?
C9 C14 H14 119.2 ?
C11 C12 C13 121.9(2) ?
C11 C12 H12 119.1 ?
C13 C12 H12 119.1 ?
C14 C13 C12 117.9(2) ?
C14 C13 C15 121.4(2) ?
C12 C13 C15 120.7(2) ?
O5 C16 H16A 109.5 ?
O5 C16 H16B 109.5 ?
H16A C16 H16B 109.5 ?
O5 C16 H16C 109.5 ?
H16A C16 H16C 109.5 ?
H16B C16 H16C 109.5 ?
C13 C15 H15A 109.5 ?
C13 C15 H15B 109.5 ?
H15A C15 H15B 109.5 ?
C13 C15 H15C 109.5 ?
H15A C15 H15C 109.5 ?
H15B C15 H15C 109.5 ?

loop_
_geom_bond_atom_site_label_1
_geom_bond_atom_site_label_2
_geom_bond_distance
_geom_bond_publ_flag
C6 C1 1.381(3) ?
C6 C5 1.428(3) ?
C6 C10 1.461(3) ?
O1 C1 1.340(2) y
O2 C10 1.243(2) y
O1 H1 0.8200 ?
O3 C7 1.252(2) y
C9 C14 1.391(3) ?
C9 C8 1.407(3) ?
C9 C10 1.469(3) ?
C5 C4 1.388(3) ?
C5 C7 1.446(3) ?
O4 C4 1.340(2) y
O4 H4 0.8200 ?
C8 C11 1.390(3) ?
C8 C7 1.472(3) ?
O5 C2 1.338(2) y
O5 C16 1.432(2) y
C1 C2 1.423(3) ?
C2 C3 1.373(3) ?
C3 C4 1.400(3) ?
C3 H3 0.9300 ?
C11 C12 1.381(3) ?
C11 H11 0.9300 ?
C14 C13 1.388(3) ?
C14 H14 0.9300 ?
C12 C13 1.391(3) ?
C12 H12 0.9300 ?
C13 C15 1.505(3) ?
C16 H16A 0.9600 ?
C16 H16B 0.9600 ?
C16 H16C 0.9600 ?
C15 H15A 0.9600 ?
C15 H15B 0.9600 ?
C15 H15C 0.9600 ?

loop_
_geom_hbond_atom_site_label_D
_geom_hbond_atom_site_label_H
_geom_hbond_atom_site_label_A
_geom_hbond_distance_DH
_geom_hbond_distance_HA
_geom_hbond_distance_DA
_geom_hbond_angle_DHA
_geom_hbond_publ_flag
O4 H4 O3 0.82 1.81 2.536(2) 147 y
O1 H1 O2 0.82 1.82 2.542(2) 146 y

loop_
_geom_torsion_atom_site_label_1
_geom_torsion_atom_site_label_2
_geom_torsion_atom_site_label_3
_geom_torsion_atom_site_label_4
_geom_torsion
C1 C6 C5 C4 0.1(3)
C10 C6 C5 C4 -179.74(16)
C1 C6 C5 C7 -179.56(17)
C10 C6 C5 C7 0.6(3)
C1 C6 C10 O2 1.3(3)
C5 C6 C10 O2 -178.82(17)
C1 C6 C10 C9 -178.37(17)
C5 C6 C10 C9 1.5(3)
C14 C9 C10 O2 -1.8(3)
C8 C9 C10 O2 177.67(17)
C14 C9 C10 C6 177.88(17)
C8 C9 C10 C6 -2.7(3)
C14 C9 C8 C11 0.5(3)
C10 C9 C8 C11 -178.93(17)
C14 C9 C8 C7 -178.80(17)
C10 C9 C8 C7 1.7(3)
C5 C6 C1 O1 -179.88(16)
C10 C6 C1 O1 0.0(3)
C5 C6 C1 C2 -1.1(3)
C10 C6 C1 C2 178.75(16)
C4 C5 C7 O3 -0.6(3)
C6 C5 C7 O3 179.05(16)
C4 C5 C7 C8 178.79(17)
C6 C5 C7 C8 -1.5(3)
C11 C8 C7 O3 0.5(3)
C9 C8 C7 O3 179.80(17)
C11 C8 C7 C5 -178.96(18)
C9 C8 C7 C5 0.4(3)
C16 O5 C2 C3 -3.7(3)
C16 O5 C2 C1 177.20(17)
O1 C1 C2 O5 -0.8(3)
C6 C1 C2 O5 -179.63(17)
O1 C1 C2 C3 -179.95(18)
C6 C1 C2 C3 1.2(3)
O5 C2 C3 C4 -179.34(18)
C1 C2 C3 C4 -0.3(3)
C6 C5 C4 O4 -178.51(17)
C7 C5 C4 O4 1.2(3)
C6 C5 C4 C3 0.8(3)
C7 C5 C4 C3 -179.50(18)
C2 C3 C4 O4 178.62(17)
C2 C3 C4 C5 -0.7(3)
C9 C8 C11 C12 -1.1(3)
C7 C8 C11 C12 178.20(18)
C8 C9 C14 C13 1.2(3)
C10 C9 C14 C13 -179.32(17)
C8 C11 C12 C13 0.0(3)
C9 C14 C13 C12 -2.3(3)
C9 C14 C13 C15 177.89(19)
C11 C12 C13 C14 1.7(3)
C11 C12 C13 C15 -178.51(19)

loop_
_cod_related_entry_id
_cod_related_entry_database
_cod_related_entry_code
1 ChemSpider 21127388
